data_2221666
loop_
_publ_author_name
'Cheng, Yan'
'Gao, Jing'

_publ_section_title
;
 4-Amino-5-(2-hydroxybenzylideneamino)benzene-1,2-dicarbonitrile
;
_journal_coeditor_code FL2237
_journal_issue 5
_journal_name_full 'Acta Crystallographica Section E'
_journal_page_first o963
_journal_paper_doi 10.1107/S160053680901157X
_journal_volume 65
_journal_year 2009
_chemical_formula_iupac 'C15 H10 N4 O'
_chemical_formula_moiety 'C15 H10 N4 O'
_chemical_formula_sum 'C15 H10 N4 O'
_chemical_formula_weight 262.27
_chemical_name_systematic
;
4-Amino-5-(2-hydroxybenzylideneamino)benzene-1,2-dicarbonitrile
;
_space_group_IT_number 14
_symmetry_cell_setting monoclinic
_symmetry_space_group_name_Hall '-P 2ybc'
_symmetry_space_group_name_H-M 'P 1 21/c 1'
_atom_sites_solution_hydrogens geom
_atom_sites_solution_primary direct
_atom_sites_solution_secondary difmap
_audit_creation_method SHELXL-97
_cell_angle_alpha 90.00
_cell_angle_beta 99.904(2)
_cell_angle_gamma 90.00
_cell_formula_units_Z 4
_cell_length_a 14.0158(15)
_cell_length_b 12.3650(13)
_cell_length_c 7.3557(8)
_cell_measurement_reflns_used 1728
_cell_measurement_temperature 273(2)
_cell_measurement_theta_max 26.25
_cell_measurement_theta_min 2.21
_cell_volume 1255.8(2)
_computing_cell_refinement 'SAINT-Plus (Bruker, 2001)'
_computing_data_collection 'APEX2 (Bruker, 2004)'
_computing_data_reduction 'SAINT-Plus (Bruker, 2001)'
_computing_molecular_graphics 'SHELXTL (Sheldrick, 2008)'
_computing_publication_material 'SHELXTL (Sheldrick, 2008)'
_computing_structure_refinement 'SHELXL97 (Sheldrick, 2008)'
_computing_structure_solution 'SHELXS97 (Sheldrick, 2008)'
_diffrn_ambient_temperature 273(2)
_diffrn_measured_fraction_theta_full 0.984
_diffrn_measured_fraction_theta_max 0.984
_diffrn_measurement_device_type 'Bruker APEXII CCD area-detector'
_diffrn_measurement_method '\f and \w'
_diffrn_radiation_monochromator graphite
_diffrn_radiation_source 'fine-focus sealed tube'
_diffrn_radiation_type MoK\a
_diffrn_radiation_wavelength 0.71073
_diffrn_reflns_av_R_equivalents 0.0265
_diffrn_reflns_av_sigmaI/netI 0.0341
_diffrn_reflns_limit_h_max 15
_diffrn_reflns_limit_h_min -18
_diffrn_reflns_limit_k_max 11
_diffrn_reflns_limit_k_min -16
_diffrn_reflns_limit_l_max 9
_diffrn_reflns_limit_l_min -9
_diffrn_reflns_number 7234
_diffrn_reflns_theta_full 27.52
_diffrn_reflns_theta_max 27.52
_diffrn_reflns_theta_min 1.47
_diffrn_standards_decay_% 0
_diffrn_standards_interval_count 0
_diffrn_standards_interval_time 0
_diffrn_standards_number 0
_exptl_absorpt_coefficient_mu 0.092
_exptl_absorpt_correction_T_max 0.9926
_exptl_absorpt_correction_T_min 0.9890
_exptl_absorpt_correction_type multi-scan
_exptl_absorpt_process_details '(SADABS; Bruker, 2001)'
_exptl_crystal_colour yellow
_exptl_crystal_density_diffrn 1.387
_exptl_crystal_density_method 'not measured'
_exptl_crystal_description block
_exptl_crystal_F_000 544
_exptl_crystal_size_max 0.12
_exptl_crystal_size_mid 0.10
_exptl_crystal_size_min 0.08
_refine_diff_density_max 0.144
_refine_diff_density_min -0.157
_refine_ls_extinction_method none
_refine_ls_goodness_of_fit_ref 0.997
_refine_ls_hydrogen_treatment mixed
_refine_ls_matrix_type full
_refine_ls_number_parameters 187
_refine_ls_number_reflns 2838
_refine_ls_number_restraints 2
_refine_ls_restrained_S_all 0.996
_refine_ls_R_factor_all 0.0839
_refine_ls_R_factor_gt 0.0464
_refine_ls_shift/su_max 0.001
_refine_ls_shift/su_mean 0.000
_refine_ls_structure_factor_coef Fsqd
_refine_ls_weighting_details 'calc w=1/[\s^2^(Fo^2^)+(0.105P)^2^] where P=(Fo^2^+2Fc^2^)/3'
_refine_ls_weighting_scheme calc
_refine_ls_wR_factor_gt 0.1367
_refine_ls_wR_factor_ref 0.1699
_reflns_number_gt 1770
_reflns_number_total 2838
_reflns_threshold_expression I>2\s(I)
_cod_data_source_file fl2237.cif
_cod_data_source_block I
_cod_depositor_comments
;
The following automatic conversions were performed:
'_symmetry_cell_setting' value 'Monoclinic' changed to 'monoclinic'
according to '/home/saulius/struct/CIF-dictionaries/cif_core.dic'
dictionary named 'cif_core.dic' version 2.4.1 from 2010-06-29.

Automatic conversion script
Id: cif_fix_enum 1527 2010-12-29 10:47:43Z saulius 

The following automatic conversions were performed:

'_symmetry_cell_setting' value 'Monoclinic' changed to 'monoclinic'
according to /home/saulius/struct/CIF-dictionaries/cif_core.dic
dictionary named 'cif_core.dic' version 2.4.1 from 2010-06-29.

Automatic conversion script
Id: cif_fix_values 1715 2011-07-08 13:25:40Z adriana 
;
_cod_original_sg_symbol_H-M 'P 21/c'
_cod_database_code 2221666
_cod_database_fobs_code 2221666

loop_
_symmetry_equiv_pos_as_xyz
'x, y, z'
'-x, y+1/2, -z+1/2'
'-x, -y, -z'
'x, -y-1/2, z-1/2'

loop_
_atom_site_type_symbol
_atom_site_label
_atom_site_fract_x
_atom_site_fract_y
_atom_site_fract_z
_atom_site_U_iso_or_equiv
_atom_site_adp_type
_atom_site_calc_flag
_atom_site_refinement_flags
_atom_site_occupancy
_atom_site_disorder_assembly
_atom_site_disorder_group
C C1 0.91817(12) 0.53191(15) 0.1796(2) 0.0451(5) Uani d . 1 . .
H H1 0.9143 0.4649 0.1213 0.054 Uiso calc R 1 . .
C C2 0.75504(12) 0.55664(15) 0.0486(2) 0.0447(5) Uani d . 1 . .
C C3 0.72462(12) 0.45035(16) 0.0422(3) 0.0467(5) Uani d . 1 . .
H H3 0.7640 0.3982 0.1084 0.056 Uiso calc R 1 . .
C C4 1.01931(14) 0.66149(16) 0.3888(3) 0.0495(5) Uani d . 1 . .
C C5 0.60770(13) 0.60523(16) -0.1573(3) 0.0513(5) Uani d . 1 . .
H H5 0.5687 0.6568 -0.2258 0.062 Uiso calc R 1 . .
C C6 0.48595(14) 0.46643(17) -0.2707(3) 0.0517(5) Uani d . 1 . .
C C7 1.00930(12) 0.56357(15) 0.2900(2) 0.0433(5) Uani d . 1 . .
C C8 0.57855(12) 0.49920(16) -0.1632(3) 0.0478(5) Uani d . 1 . .
C C9 0.63646(13) 0.41989(15) -0.0612(3) 0.0487(5) Uani d . 1 . .
C C10 0.69528(13) 0.63652(15) -0.0496(3) 0.0491(5) Uani d . 1 . .
C C11 0.60376(14) 0.30994(18) -0.0585(3) 0.0585(6) Uani d . 1 . .
C C12 1.09021(14) 0.49709(18) 0.2966(3) 0.0551(5) Uani d . 1 . .
H H12 1.0840 0.4315 0.2338 0.066 Uiso calc R 1 . .
C C13 1.10904(16) 0.69001(19) 0.4891(3) 0.0629(6) Uani d . 1 . .
H H13 1.1160 0.7542 0.5559 0.075 Uiso calc R 1 . .
C C14 1.18721(16) 0.6233(2) 0.4895(3) 0.0685(7) Uani d . 1 . .
H H14 1.2472 0.6437 0.5554 0.082 Uiso calc R 1 . .
C C15 1.17898(14) 0.5268(2) 0.3944(3) 0.0671(7) Uani d . 1 . .
H H15 1.2327 0.4824 0.3962 0.080 Uiso calc R 1 . .
N N1 0.57748(15) 0.22349(18) -0.0536(3) 0.0888(7) Uani d . 1 . .
N N2 0.41430(13) 0.43718(16) -0.3475(3) 0.0680(6) Uani d . 1 . .
N N3 0.72491(14) 0.74135(15) -0.0435(3) 0.0700(6) Uani d D 1 . .
N N4 0.84233(10) 0.59191(12) 0.1583(2) 0.0462(4) Uani d . 1 . .
O O1 0.94357(11) 0.72904(11) 0.3901(2) 0.0692(5) Uani d . 1 . .
H H1A 0.8950 0.7034 0.3268 0.104 Uiso calc R 1 . .
H H1B 0.6802(13) 0.7949(13) -0.087(3) 0.080 Uiso d D 1 . .
H H1C 0.7813(10) 0.7570(18) 0.039(3) 0.080 Uiso d D 1 . .

loop_
_atom_site_aniso_label
_atom_site_aniso_U_11
_atom_site_aniso_U_22
_atom_site_aniso_U_33
_atom_site_aniso_U_12
_atom_site_aniso_U_13
_atom_site_aniso_U_23
C1 0.0428(10) 0.0454(10) 0.0451(10) -0.0030(8) 0.0018(8) 0.0023(8)
C2 0.0359(9) 0.0493(11) 0.0464(10) -0.0008(8) 0.0002(8) -0.0008(8)
C3 0.0373(10) 0.0505(11) 0.0491(11) 0.0030(8) -0.0015(8) 0.0021(8)
C4 0.0475(11) 0.0520(11) 0.0461(11) -0.0053(9) 0.0000(8) 0.0062(9)
C5 0.0389(10) 0.0566(12) 0.0540(12) 0.0045(9) -0.0047(8) 0.0050(9)
C6 0.0411(11) 0.0574(12) 0.0544(12) 0.0012(9) 0.0019(9) -0.0047(9)
C7 0.0367(10) 0.0496(11) 0.0412(10) -0.0016(8) -0.0003(7) 0.0078(8)
C8 0.0355(10) 0.0589(12) 0.0464(11) 0.0001(8) -0.0006(8) -0.0024(8)
C9 0.0391(10) 0.0527(12) 0.0522(11) -0.0018(8) 0.0019(8) -0.0026(8)
C10 0.0408(10) 0.0495(11) 0.0539(11) 0.0007(8) -0.0004(8) 0.0031(9)
C11 0.0426(11) 0.0556(13) 0.0708(15) -0.0043(10) -0.0088(10) -0.0018(10)
C12 0.0479(11) 0.0643(13) 0.0514(12) 0.0038(9) 0.0036(9) 0.0068(9)
C13 0.0586(13) 0.0691(14) 0.0556(13) -0.0205(11) -0.0052(10) 0.0022(10)
C14 0.0441(12) 0.0998(19) 0.0557(13) -0.0192(12) -0.0083(10) 0.0163(13)
C15 0.0405(11) 0.0969(19) 0.0615(14) 0.0076(11) 0.0022(10) 0.0150(12)
N1 0.0665(13) 0.0643(14) 0.124(2) -0.0132(11) -0.0155(12) 0.0018(12)
N2 0.0467(10) 0.0788(14) 0.0724(13) -0.0042(9) -0.0071(9) -0.0107(10)
N3 0.0556(11) 0.0517(11) 0.0917(15) -0.0012(9) -0.0185(10) 0.0126(10)
N4 0.0375(8) 0.0481(9) 0.0490(9) 0.0002(7) -0.0036(7) 0.0033(7)
O1 0.0627(10) 0.0562(9) 0.0816(11) 0.0064(7) -0.0076(8) -0.0126(8)

loop_
_atom_type_symbol
_atom_type_description
_atom_type_scat_dispersion_real
_atom_type_scat_dispersion_imag
_atom_type_scat_source
C C 0.0033 0.0016 'International Tables Vol C Tables 4.2.6.8 and 6.1.1.4'
H H 0.0000 0.0000 'International Tables Vol C Tables 4.2.6.8 and 6.1.1.4'
N N 0.0061 0.0033 'International Tables Vol C Tables 4.2.6.8 and 6.1.1.4'
O O 0.0106 0.0060 'International Tables Vol C Tables 4.2.6.8 and 6.1.1.4'

loop_
_geom_angle_atom_site_label_1
_geom_angle_atom_site_label_2
_geom_angle_atom_site_label_3
_geom_angle_site_symmetry_1
_geom_angle_site_symmetry_3
_geom_angle
_geom_angle_publ_flag
N4 C1 C7 . . 123.06(17) ?
N4 C1 H1 . . 118.5 ?
C7 C1 H1 . . 118.5 ?
C3 C2 C10 . . 119.77(16) ?
C3 C2 N4 . . 123.04(16) ?
C10 C2 N4 . . 117.10(16) ?
C2 C3 C9 . . 121.21(17) ?
C2 C3 H3 . . 119.4 ?
C9 C3 H3 . . 119.4 ?
O1 C4 C13 . . 118.65(19) ?
O1 C4 C7 . . 121.79(16) ?
C13 C4 C7 . . 119.57(19) ?
C8 C5 C10 . . 120.72(18) ?
C8 C5 H5 . . 119.6 ?
C10 C5 H5 . . 119.6 ?
N2 C6 C8 . . 176.6(2) ?
C12 C7 C4 . . 118.76(17) ?
C12 C7 C1 . . 119.65(18) ?
C4 C7 C1 . . 121.57(17) ?
C5 C8 C9 . . 120.58(16) ?
C5 C8 C6 . . 121.05(17) ?
C9 C8 C6 . . 118.34(17) ?
C3 C9 C8 . . 118.78(17) ?
C3 C9 C11 . . 120.39(17) ?
C8 C9 C11 . . 120.79(16) ?
N3 C10 C5 . . 121.11(18) ?
N3 C10 C2 . . 119.97(17) ?
C5 C10 C2 . . 118.88(17) ?
N1 C11 C9 . . 178.9(3) ?
C15 C12 C7 . . 121.2(2) ?
C15 C12 H12 . . 119.4 ?
C7 C12 H12 . . 119.4 ?
C14 C13 C4 . . 119.9(2) ?
C14 C13 H13 . . 120.1 ?
C4 C13 H13 . . 120.1 ?
C13 C14 C15 . . 121.5(2) ?
C13 C14 H14 . . 119.2 ?
C15 C14 H14 . . 119.2 ?
C12 C15 C14 . . 119.1(2) ?
C12 C15 H15 . . 120.5 ?
C14 C15 H15 . . 120.5 ?
C10 N3 H1B . . 118.9(14) ?
C10 N3 H1C . . 116.1(14) ?
H1B N3 H1C . . 122(2) ?
C1 N4 C2 . . 120.57(16) ?
C4 O1 H1A . . 109.5 ?

loop_
_geom_bond_atom_site_label_1
_geom_bond_atom_site_label_2
_geom_bond_site_symmetry_2
_geom_bond_distance
_geom_bond_publ_flag
C1 N4 . 1.283(2) ?
C1 C7 . 1.445(2) ?
C1 H1 . 0.9300 ?
C2 C3 . 1.380(3) ?
C2 C10 . 1.411(3) ?
C2 N4 . 1.414(2) ?
C3 C9 . 1.387(2) ?
C3 H3 . 0.9300 ?
C4 O1 . 1.352(2) ?
C4 C13 . 1.390(3) ?
C4 C7 . 1.407(3) ?
C5 C8 . 1.372(3) ?
C5 C10 . 1.396(3) ?
C5 H5 . 0.9300 ?
C6 N2 . 1.124(2) ?
C6 C8 . 1.456(2) ?
C7 C12 . 1.395(3) ?
C8 C9 . 1.405(3) ?
C9 C11 . 1.436(3) ?
C10 N3 . 1.360(3) ?
C11 N1 . 1.133(3) ?
C12 C15 . 1.376(3) ?
C12 H12 . 0.9300 ?
C13 C14 . 1.371(3) ?
C13 H13 . 0.9300 ?
C14 C15 . 1.378(3) ?
C14 H14 . 0.9300 ?
C15 H15 . 0.9300 ?
N3 H1B . 0.930(18) ?
N3 H1C . 0.930(19) ?
O1 H1A . 0.8200 ?

loop_
_geom_hbond_atom_site_label_D
_geom_hbond_atom_site_label_H
_geom_hbond_atom_site_label_A
_geom_hbond_site_symmetry_A
_geom_hbond_distance_DH
_geom_hbond_distance_HA
_geom_hbond_distance_DA
_geom_hbond_angle_DHA
N3 H1B N2 2_654 0.930(18) 2.205(17) 3.126(3) 171(2)
N3 H1C O1 4_575 0.930(19) 2.69(2) 3.206(3) 115.5(17)
O1 H1A N4 . 0.82 1.91 2.639(2) 146.7

loop_
_cod_related_entry_id
_cod_related_entry_database
_cod_related_entry_code
1 ChemSpider 24742070
